data_7038519
loop_
_publ_author_name
'Nishihara, Kazuki'
'Ueda, Misa'
'Higashitani, Ami'
'Nakao, Yoshihide'
'Arikawa, Yasuhiro'
'Horiuchi, Shinnosuke'
'Sakuda, Eri'
'Umakoshi, Keisuke'

_publ_section_title
;
 Different structural preference of Ag(i) and Au(i) in neutral and
 cationic luminescent heteropolynuclear platinum(ii) complexes: Z
 (U)-shaped Pt2M2 type vs. trinuclear PtM2 type.
;
_journal_issue 12
_journal_name_full 'Dalton transactions (Cambridge, England : 2003)'
_journal_page_first 4978
_journal_page_last 4982
_journal_paper_doi 10.1039/c6dt00320f
_journal_volume 45
_journal_year 2016
_chemical_formula_moiety 'C42 H40 Ag2 F4 N10 Pt2, 2(C H2 Cl2)'
_chemical_formula_sum 'C44 H44 Ag2 Cl4 F4 N10 Pt2'
_chemical_formula_weight 1536.62
_chemical_name_systematic '[Pt2Ag2(dfppy)2(Me2pz)4]'
_space_group_IT_number 2
_symmetry_cell_setting triclinic
_symmetry_Int_Tables_number 2
_symmetry_space_group_name_Hall '-P 1'
_symmetry_space_group_name_H-M 'P -1'
_atom_sites_solution_hydrogens geom
_atom_sites_solution_primary direct
_atom_sites_solution_secondary difmap
_audit_update_record
;
2015-11-25 deposited with the CCDC.
2016-02-22 downloaded from the CCDC.
;
_cell_angle_alpha 59.904(15)
_cell_angle_beta 67.362(19)
_cell_angle_gamma 79.67(3)
_cell_formula_units_Z 1
_cell_length_a 9.841(3)
_cell_length_b 11.774(3)
_cell_length_c 12.813(2)
_cell_measurement_reflns_used 4163
_cell_measurement_temperature 93
_cell_measurement_theta_max 27.48
_cell_measurement_theta_min 3.03
_cell_volume 1185.3(6)
_computing_cell_refinement CrystalClear
_computing_data_collection 'CrystalClear (Rigaku Inc., 2008)'
_computing_data_reduction CrystalClear
_computing_molecular_graphics 'CrystalStructure 4.0'
_computing_publication_material 'CrystalStructure 4.0 (Rigaku, 2010)'
_computing_structure_refinement 'SHELXL97 (Sheldrick, 2008)'
_computing_structure_solution 'Il Milione (Burla, et al., 2007)'
_diffrn_ambient_temperature 93
_diffrn_detector_area_resol_mean 7.111
_diffrn_measured_fraction_theta_full 0.986
_diffrn_measured_fraction_theta_max 0.986
_diffrn_measurement_device_type 'Rigaku Saturn724'
_diffrn_measurement_method \w
_diffrn_radiation_type 'Mo K\a'
_diffrn_radiation_wavelength 0.71075
_diffrn_reflns_av_R_equivalents 0.0204
_diffrn_reflns_av_sigmaI/netI 0.0378
_diffrn_reflns_limit_h_max 12
_diffrn_reflns_limit_h_min -11
_diffrn_reflns_limit_k_max 15
_diffrn_reflns_limit_k_min -15
_diffrn_reflns_limit_l_max 16
_diffrn_reflns_limit_l_min -16
_diffrn_reflns_number 9923
_diffrn_reflns_theta_full 27.50
_diffrn_reflns_theta_max 27.50
_diffrn_standards_number 0
_exptl_absorpt_coefficient_mu 6.956
_exptl_absorpt_correction_T_max 0.757
_exptl_absorpt_correction_T_min 0.659
_exptl_absorpt_correction_type multi-scan
_exptl_absorpt_process_details 'REQAB (Rigaku, 1998)'
_exptl_crystal_colour yellow
_exptl_crystal_density_diffrn 2.152
_exptl_crystal_density_method 'not measured'
_exptl_crystal_description block
_exptl_crystal_F_000 732.00
_exptl_crystal_preparation Luminescent
_exptl_crystal_recrystallization_method 'Re-crystallisation from solvent: dichloromethane/n-hexane'
_exptl_crystal_size_max 0.100
_exptl_crystal_size_mid 0.070
_exptl_crystal_size_min 0.040
_refine_diff_density_max 1.510
_refine_diff_density_min -1.120
_refine_ls_extinction_method none
_refine_ls_goodness_of_fit_ref 1.073
_refine_ls_hydrogen_treatment constr
_refine_ls_number_parameters 321
_refine_ls_number_reflns 5363
_refine_ls_number_restraints 159
_refine_ls_R_factor_gt 0.0268
_refine_ls_shift/su_max 0.001
_refine_ls_structure_factor_coef Fsqd
_refine_ls_weighting_details 'w = 1/[\s^2^(Fo^2^)+(0.0335P)^2^+0.0000P] where P=(Fo^2^+2Fc^2^)/3'
_refine_ls_weighting_scheme calc
_refine_ls_wR_factor_ref 0.0642
_reflns_number_gt 4648
_reflns_number_total 5363
_reflns_threshold_expression F^2^>2.0\s(F^2^)
_cod_data_source_file c6dt00320f2.cif
_cod_data_source_block 2b
_cod_depositor_comments 'Adding full bibliography for 7038518--7038524.cif.'
_cod_original_cell_volume 1185.4(6)
_cod_database_code 7038519

loop_
_symmetry_equiv_pos_site_id
_symmetry_equiv_pos_as_xyz
1 +X,+Y,+Z
2 -X,-Y,-Z

loop_
_atom_site_label
_atom_site_type_symbol
_atom_site_fract_x
_atom_site_fract_y
_atom_site_fract_z
_atom_site_U_iso_or_equiv
_atom_site_adp_type
_atom_site_occupancy
_atom_site_symmetry_multiplicity
_atom_site_calc_flag
_atom_site_refinement_flags
Pt1 Pt 0.361511(19) 0.686071(16) 0.101469(15) 0.01710(6) Uani 1.0 2 d .
Ag1 Ag 0.62961(4) 0.47769(3) 0.05392(3) 0.02258(9) Uani 1.0 2 d .
Cl1 Cl -0.0055(3) 1.16508(18) 0.5159(2) 0.0817(8) Uani 1.0 2 d .
Cl2 Cl 0.2922(2) 1.1361(2) 0.3690(3) 0.0732(6) Uani 1.0 2 d .
F13 F 0.5636(6) 1.1262(5) -0.3179(5) 0.0320(14) Uani 0.545(5) 2 d .
F15 F 0.1190(6) 0.9776(6) -0.2626(5) 0.0324(14) Uani 0.545(5) 2 d .
F23 F 0.6900(7) 1.0913(6) -0.2605(6) 0.0368(18) Uani 0.455(5) 2 d .
F25 F 0.8594(7) 0.8325(7) 0.0840(7) 0.0366(18) Uani 0.455(5) 2 d .
N21 N 0.5432(5) 0.7923(4) 0.0359(4) 0.0236(10) Uani 0.545(5) 2 d .
N11 N 0.3323(5) 0.8345(4) -0.0585(4) 0.0226(10) Uani 0.4553 2 d .
N31 N 0.4076(4) 0.5369(4) 0.2584(4) 0.0188(8) Uani 1.0 2 d .
N32 N 0.5041(4) 0.4428(4) 0.2413(4) 0.0210(8) Uani 1.0 2 d .
N41 N 0.1772(5) 0.5850(4) 0.1555(4) 0.0221(9) Uani 1.0 2 d .
N42 N 0.1906(5) 0.4980(4) 0.1115(4) 0.0205(8) Uani 1.0 2 d .
C1 C 0.1677(7) 1.2388(6) 0.4179(6) 0.0368(13) Uani 1.0 2 d .
C11 C 0.3323(5) 0.8345(4) -0.0585(4) 0.0226(10) Uani 0.545(5) 2 d .
C12 C 0.4476(6) 0.9285(5) -0.1354(5) 0.0321(10) Uani 1.0 2 d .
C13 C 0.4452(6) 1.0373(5) -0.2512(6) 0.0416(12) Uani 1.0 2 d .
C14 C 0.3273(8) 1.0494(6) -0.2906(6) 0.0455(13) Uani 1.0 2 d .
C15 C 0.2198(7) 0.9558(6) -0.2114(6) 0.0412(12) Uani 1.0 2 d .
C16 C 0.2166(6) 0.8495(5) -0.0969(5) 0.0277(10) Uani 1.0 2 d .
C21 C 0.5432(5) 0.7923(4) 0.0359(4) 0.0236(10) Uani 0.4553 2 d .
C22 C 0.5645(6) 0.9047(5) -0.0811(5) 0.0310(10) Uani 1.0 2 d .
C23 C 0.6869(7) 0.9879(5) -0.1404(5) 0.0421(12) Uani 1.0 2 d .
C24 C 0.7853(7) 0.9550(6) -0.0747(6) 0.0467(12) Uani 1.0 2 d .
C25 C 0.7576(6) 0.8448(6) 0.0381(6) 0.0417(12) Uani 1.0 2 d .
C26 C 0.6415(6) 0.7621(5) 0.0966(5) 0.0284(11) Uani 1.0 2 d .
C33 C 0.5240(6) 0.3605(5) 0.3540(5) 0.0223(10) Uani 1.0 2 d .
C34 C 0.4406(5) 0.4014(5) 0.4441(5) 0.0228(10) Uani 1.0 2 d .
C35 C 0.3688(5) 0.5127(5) 0.3809(4) 0.0203(10) Uani 1.0 2 d .
C36 C 0.6249(6) 0.2450(5) 0.3673(5) 0.0289(11) Uani 1.0 2 d .
C37 C 0.2679(6) 0.6010(5) 0.4276(5) 0.0255(11) Uani 1.0 2 d .
C43 C 0.0567(6) 0.4445(5) 0.1569(5) 0.0240(10) Uani 1.0 2 d .
C44 C -0.0445(6) 0.4981(5) 0.2307(5) 0.0280(11) Uani 1.0 2 d .
C45 C 0.0353(6) 0.5871(5) 0.2265(4) 0.0226(10) Uani 1.0 2 d .
C46 C 0.0365(6) 0.3423(6) 0.1274(6) 0.0357(13) Uani 1.0 2 d .
C47 C -0.0154(6) 0.6741(6) 0.2877(5) 0.0344(13) Uani 1.0 2 d .
H1A H 0.1592 1.3200 0.3412 0.0441 Uiso 1.0 2 calc R
H1B H 0.2051 1.2636 0.4654 0.0441 Uiso 1.0 2 calc R
H14 H 0.3225 1.1204 -0.3698 0.0546 Uiso 1.0 2 calc R
H16 H 0.1366 0.7883 -0.0460 0.0332 Uiso 1.0 2 calc R
H24 H 0.8689 1.0091 -0.1090 0.0561 Uiso 1.0 2 calc R
H26 H 0.6290 0.6855 0.1772 0.0341 Uiso 1.0 2 calc R
H34 H 0.4341 0.3613 0.5313 0.0273 Uiso 1.0 2 calc R
H36A H 0.6879 0.2400 0.4129 0.0347 Uiso 1.0 2 calc R
H36B H 0.6865 0.2560 0.2817 0.0347 Uiso 1.0 2 calc R
H36C H 0.5659 0.1639 0.4159 0.0347 Uiso 1.0 2 calc R
H37A H 0.1722 0.5568 0.4857 0.0306 Uiso 1.0 2 calc R
H37B H 0.2551 0.6821 0.3541 0.0306 Uiso 1.0 2 calc R
H37C H 0.3103 0.6222 0.4738 0.0306 Uiso 1.0 2 calc R
H44 H -0.1468 0.4780 0.2747 0.0336 Uiso 1.0 2 calc R
H46A H 0.0324 0.2551 0.2011 0.0428 Uiso 1.0 2 calc R
H46B H 0.1193 0.3471 0.0517 0.0428 Uiso 1.0 2 calc R
H46C H -0.0556 0.3575 0.1099 0.0428 Uiso 1.0 2 calc R
H47A H 0.0434 0.7557 0.2326 0.0413 Uiso 1.0 2 calc R
H47B H -0.0032 0.6292 0.3718 0.0413 Uiso 1.0 2 calc R
H47C H -0.1194 0.6944 0.2987 0.0413 Uiso 1.0 2 calc R

loop_
_atom_site_aniso_label
_atom_site_aniso_U_11
_atom_site_aniso_U_22
_atom_site_aniso_U_33
_atom_site_aniso_U_12
_atom_site_aniso_U_13
_atom_site_aniso_U_23
Pt1 0.02147(10) 0.01333(9) 0.01150(9) -0.00258(6) -0.00082(6) -0.00503(7)
Ag1 0.02460(19) 0.02504(18) 0.01669(18) 0.00069(14) -0.00274(14) -0.01222(15)
Cl1 0.0636(13) 0.0475(10) 0.0801(14) 0.0027(9) 0.0226(11) -0.0273(11)
Cl2 0.0417(10) 0.0906(15) 0.1122(17) 0.0022(9) -0.0037(10) -0.0825(14)
F13 0.034(3) 0.024(3) 0.022(3) -0.011(2) -0.003(2) -0.002(2)
F15 0.031(3) 0.033(3) 0.027(3) 0.004(3) -0.015(3) -0.008(3)
F23 0.031(4) 0.025(3) 0.035(4) -0.017(3) 0.003(3) -0.006(3)
F25 0.034(4) 0.037(4) 0.046(4) -0.005(3) -0.012(3) -0.023(3)
N21 0.027(3) 0.017(2) 0.019(3) -0.0008(17) 0.0019(18) -0.0099(18)
N11 0.027(3) 0.018(2) 0.017(3) 0.0042(18) -0.0017(17) -0.0097(18)
N31 0.018(2) 0.0162(18) 0.018(2) -0.0019(15) -0.0003(15) -0.0096(16)
N32 0.023(2) 0.0179(19) 0.019(2) -0.0020(15) -0.0010(16) -0.0099(17)
N41 0.031(3) 0.020(2) 0.0136(19) 0.0003(17) -0.0054(16) -0.0083(17)
N42 0.027(3) 0.0187(19) 0.0159(19) 0.0024(16) -0.0071(16) -0.0096(17)
C1 0.046(4) 0.036(3) 0.039(4) 0.008(3) -0.024(3) -0.022(3)
C11 0.027(3) 0.018(2) 0.017(3) 0.0042(18) -0.0017(17) -0.0097(18)
C12 0.042(3) 0.0192(19) 0.0221(19) 0.0012(17) 0.0044(16) -0.0120(16)
C13 0.051(3) 0.024(2) 0.030(2) 0.0078(19) 0.0003(18) -0.0112(17)
C14 0.064(3) 0.030(2) 0.027(3) 0.015(2) -0.0082(19) -0.0124(18)
C15 0.056(3) 0.033(2) 0.032(3) 0.0172(19) -0.0168(19) -0.0184(18)
C16 0.036(3) 0.026(2) 0.024(2) 0.0073(18) -0.0117(18) -0.0156(17)
C21 0.027(3) 0.017(2) 0.019(3) -0.0008(17) 0.0019(18) -0.0099(18)
C22 0.036(3) 0.0167(19) 0.025(2) -0.0003(16) 0.0069(16) -0.0112(16)
C23 0.041(3) 0.025(2) 0.041(3) -0.0028(18) 0.0109(18) -0.0191(18)
C24 0.037(3) 0.033(2) 0.057(3) -0.0123(19) 0.0104(19) -0.0279(19)
C25 0.037(3) 0.038(3) 0.050(3) -0.0111(19) 0.0025(19) -0.0307(18)
C26 0.027(3) 0.028(2) 0.031(3) -0.0035(17) -0.0014(18) -0.0189(18)
C33 0.025(3) 0.018(3) 0.017(3) -0.0070(18) -0.0018(18) -0.005(2)
C34 0.024(3) 0.024(3) 0.015(3) -0.0053(19) -0.0013(18) -0.007(2)
C35 0.019(3) 0.023(3) 0.018(3) -0.0053(18) -0.0007(18) -0.011(2)
C36 0.032(3) 0.028(3) 0.025(3) 0.001(3) -0.008(3) -0.013(3)
C37 0.030(3) 0.024(3) 0.020(3) -0.003(2) -0.001(2) -0.014(2)
C43 0.027(3) 0.027(3) 0.017(3) -0.000(2) -0.0080(19) -0.009(2)
C44 0.032(3) 0.030(3) 0.016(3) -0.002(3) -0.004(2) -0.009(3)
C45 0.026(3) 0.025(3) 0.014(3) 0.004(2) -0.0065(19) -0.009(2)
C46 0.033(3) 0.039(3) 0.036(3) -0.006(3) -0.003(3) -0.023(3)
C47 0.034(3) 0.037(3) 0.033(3) 0.009(3) -0.006(3) -0.023(3)

loop_
_atom_type_symbol
_atom_type_description
_atom_type_scat_dispersion_real
_atom_type_scat_dispersion_imag
_atom_type_scat_source
C C 0.0033 0.0016
;
International Tables for Crystallography
(1992, Vol. C, Tables 4.2.6.8 and 6.1.1.4)
;
H H 0.0000 0.0000
;
International Tables for Crystallography
(1992, Vol. C, Table 6.1.1.4)
;
Ag Ag -0.8971 1.1015
;
International Tables for Crystallography
(1992, Vol. C, Tables 4.2.6.8 and 6.1.1.4)
;
F F 0.0171 0.0103
;
International Tables for Crystallography
(1992, Vol. C, Tables 4.2.6.8 and 6.1.1.4)
;
N N 0.0061 0.0033
;
International Tables for Crystallography
(1992, Vol. C, Tables 4.2.6.8 and 6.1.1.4)
;
Pt Pt -1.7033 8.3905
;
International Tables for Crystallography
(1992, Vol. C, Tables 4.2.6.8 and 6.1.1.4)
;
Cl Cl 0.1484 0.1585
;
International Tables for Crystallography
(1992, Vol. C, Tables 4.2.6.8 and 6.1.1.4)
;

loop_
_geom_angle_atom_site_label_1
_geom_angle_atom_site_label_2
_geom_angle_atom_site_label_3
_geom_angle
_geom_angle_publ_flag
_geom_angle_site_symmetry_1
_geom_angle_site_symmetry_3
N21 Pt1 N31 94.12(18) yes . .
N21 Pt1 N41 176.13(18) yes . .
N21 Pt1 C11 82.2(2) yes . .
N11 Pt1 N31 175.81(16) yes . .
N11 Pt1 N41 94.20(19) yes . .
N11 Pt1 C21 82.2(2) yes . .
N31 Pt1 N41 89.45(17) yes . .
N31 Pt1 C11 175.81(16) yes . .
N31 Pt1 C21 94.12(18) yes . .
N41 Pt1 C11 94.20(19) yes . .
N41 Pt1 C21 176.13(18) yes . .
N32 Ag1 N42 161.81(19) yes . 2_665
Pt1 N21 C22 114.7(5) yes . .
Pt1 N21 C26 125.6(3) yes . .
C22 N21 C26 119.7(5) yes . .
Pt1 N11 C12 113.8(4) yes . .
Pt1 N11 C16 126.5(3) yes . .
C12 N11 C16 119.7(4) yes . .
Pt1 N31 N32 118.0(3) yes . .
Pt1 N31 C35 133.1(4) yes . .
N32 N31 C35 108.8(4) yes . .
Ag1 N32 N31 118.6(3) yes . .
Ag1 N32 C33 131.3(4) yes . .
N31 N32 C33 107.5(5) yes . .
Pt1 N41 N42 117.9(3) yes . .
Pt1 N41 C45 133.2(5) yes . .
N42 N41 C45 108.8(5) yes . .
Ag1 N42 N41 117.8(3) yes 2_665 .
Ag1 N42 C43 129.4(5) yes 2_665 .
N41 N42 C43 107.9(4) yes . .
Cl1 C1 Cl2 112.1(4) yes . .
Pt1 C11 C12 113.8(4) yes . .
Pt1 C11 C16 126.5(3) yes . .
C12 C11 C16 119.7(4) yes . .
N11 C12 C13 121.0(6) yes . .
N11 C12 C22 114.8(4) yes . .
C11 C12 C13 121.0(6) yes . .
C11 C12 C22 114.8(4) yes . .
C13 C12 C22 124.2(5) yes . .
F13 C13 C12 116.1(6) yes . .
F13 C13 C14 125.4(5) yes . .
C12 C13 C14 118.5(5) yes . .
C13 C14 C15 117.2(6) yes . .
F15 C15 C14 110.5(6) yes . .
F15 C15 C16 123.3(6) yes . .
C14 C15 C16 126.2(7) yes . .
N11 C16 C15 117.4(5) yes . .
C11 C16 C15 117.4(5) yes . .
Pt1 C21 C22 114.7(5) yes . .
Pt1 C21 C26 125.6(3) yes . .
C22 C21 C26 119.7(5) yes . .
N21 C22 C12 114.4(5) yes . .
N21 C22 C23 121.5(6) yes . .
C12 C22 C21 114.4(5) yes . .
C12 C22 C23 124.0(5) yes . .
C21 C22 C23 121.5(6) yes . .
F23 C23 C22 111.7(7) yes . .
F23 C23 C24 130.9(6) yes . .
C22 C23 C24 117.4(5) yes . .
C23 C24 C25 117.7(6) yes . .
F25 C25 C24 108.3(6) yes . .
F25 C25 C26 125.5(6) yes . .
C24 C25 C26 126.1(7) yes . .
N21 C26 C25 117.5(5) yes . .
C21 C26 C25 117.5(5) yes . .
N32 C33 C34 109.4(5) yes . .
N32 C33 C36 120.6(5) yes . .
C34 C33 C36 130.0(5) yes . .
C33 C34 C35 105.9(5) yes . .
N31 C35 C34 108.4(5) yes . .
N31 C35 C37 121.4(4) yes . .
C34 C35 C37 130.2(5) yes . .
N42 C43 C44 109.0(6) yes . .
N42 C43 C46 120.6(5) yes . .
C44 C43 C46 130.4(5) yes . .
C43 C44 C45 105.6(5) yes . .
N41 C45 C44 108.6(6) yes . .
N41 C45 C47 121.8(6) yes . .
C44 C45 C47 129.6(5) yes . .
Cl1 C1 H1A 109.187 no . .
Cl1 C1 H1B 109.194 no . .
Cl2 C1 H1A 109.189 no . .
Cl2 C1 H1B 109.190 no . .
H1A C1 H1B 107.895 no . .
C13 C14 H14 121.381 no . .
C15 C14 H14 121.378 no . .
N11 C16 H16 121.313 no . .
C11 C16 H16 121.313 no . .
C15 C16 H16 121.318 no . .
C23 C24 H24 121.169 no . .
C25 C24 H24 121.172 no . .
N21 C26 H26 121.239 no . .
C21 C26 H26 121.239 no . .
C25 C26 H26 121.227 no . .
C33 C34 H34 127.046 no . .
C35 C34 H34 127.054 no . .
C33 C36 H36A 109.473 no . .
C33 C36 H36B 109.467 no . .
C33 C36 H36C 109.470 no . .
H36A C36 H36B 109.474 no . .
H36A C36 H36C 109.474 no . .
H36B C36 H36C 109.469 no . .
C35 C37 H37A 109.470 no . .
C35 C37 H37B 109.468 no . .
C35 C37 H37C 109.473 no . .
H37A C37 H37B 109.478 no . .
H37A C37 H37C 109.468 no . .
H37B C37 H37C 109.469 no . .
C43 C44 H44 127.214 no . .
C45 C44 H44 127.201 no . .
C43 C46 H46A 109.468 no . .
C43 C46 H46B 109.472 no . .
C43 C46 H46C 109.469 no . .
H46A C46 H46B 109.474 no . .
H46A C46 H46C 109.476 no . .
H46B C46 H46C 109.469 no . .
C45 C47 H47A 109.475 no . .
C45 C47 H47B 109.465 no . .
C45 C47 H47C 109.469 no . .
H47A C47 H47B 109.472 no . .
H47A C47 H47C 109.476 no . .
H47B C47 H47C 109.471 no . .

loop_
_geom_bond_atom_site_label_1
_geom_bond_atom_site_label_2
_geom_bond_distance
_geom_bond_publ_flag
_geom_bond_site_symmetry_2
Pt1 N21 2.015(5) yes .
Pt1 N11 2.005(4) yes .
Pt1 N31 2.051(4) yes .
Pt1 N41 2.041(5) yes .
Pt1 C11 2.005(4) yes .
Pt1 C21 2.015(5) yes .
Ag1 N32 2.090(4) yes .
Ag1 N42 2.095(4) yes 2_665
Cl1 C1 1.739(6) yes .
Cl2 C1 1.731(7) yes .
F13 C13 1.399(8) yes .
F15 C15 1.313(10) yes .
F23 C23 1.397(7) yes .
F25 C25 1.299(12) yes .
N21 C22 1.382(6) yes .
N21 C26 1.358(9) yes .
N11 C12 1.407(7) yes .
N11 C16 1.357(9) yes .
N31 N32 1.373(6) yes .
N31 C35 1.350(7) yes .
N32 C33 1.345(7) yes .
N41 N42 1.364(8) yes .
N41 C45 1.346(6) yes .
N42 C43 1.346(7) yes .
C11 C12 1.407(7) yes .
C11 C16 1.357(9) yes .
C12 C13 1.397(7) yes .
C12 C22 1.480(10) yes .
C13 C14 1.393(11) yes .
C14 C15 1.353(9) yes .
C15 C16 1.363(7) yes .
C21 C22 1.382(6) yes .
C21 C26 1.358(9) yes .
C22 C23 1.400(9) yes .
C23 C24 1.401(11) yes .
C24 C25 1.338(7) yes .
C25 C26 1.350(8) yes .
C33 C34 1.388(8) yes .
C33 C36 1.510(7) yes .
C34 C35 1.384(7) yes .
C35 C37 1.491(8) yes .
C43 C44 1.390(8) yes .
C43 C46 1.494(11) yes .
C44 C45 1.387(10) yes .
C45 C47 1.493(10) yes .
C1 H1A 0.990 no .
C1 H1B 0.990 no .
C14 H14 0.950 no .
C16 H16 0.950 no .
C24 H24 0.950 no .
C26 H26 0.950 no .
C34 H34 0.950 no .
C36 H36A 0.980 no .
C36 H36B 0.980 no .
C36 H36C 0.980 no .
C37 H37A 0.980 no .
C37 H37B 0.980 no .
C37 H37C 0.980 no .
C44 H44 0.950 no .
C46 H46A 0.980 no .
C46 H46B 0.980 no .
C46 H46C 0.980 no .
C47 H47A 0.980 no .
C47 H47B 0.980 no .
C47 H47C 0.980 no .

loop_
_geom_contact_atom_site_label_1
_geom_contact_atom_site_label_2
_geom_contact_distance
_geom_contact_publ_flag
_geom_contact_site_symmetry_2
Pt1 Ag1 3.3606(11) no .
Pt1 Ag1 3.3683(8) no 2_665
Pt1 C37 3.534(6) no .
Pt1 C47 3.536(6) no .
Ag1 Ag1 3.1936(11) no 2_665
Ag1 N21 3.559(5) no .
Ag1 C21 3.559(5) no .
Ag1 C36 3.536(5) no .
Ag1 C46 3.517(6) no 2_665
F13 C22 2.843(7) no .
F13 C23 2.647(9) no .
F15 C11 3.553(8) no .
F15 C13 3.478(10) no .
F23 C12 2.747(9) no .
F23 C13 2.544(11) no .
F25 C21 3.547(11) no .
F25 C23 3.444(11) no .
N21 N32 3.597(6) no .
N21 C24 2.769(8) no .
N11 C14 2.788(7) no .
N31 N42 3.553(8) no .
N31 C26 3.103(7) no .
N32 C21 3.597(6) no .
N32 C26 3.507(7) no .
N41 C16 3.110(6) no .
C11 C14 2.788(7) no .
C12 C15 2.681(11) no .
C13 C16 2.799(8) no .
C13 C23 3.048(11) no .
C21 C24 2.769(8) no .
C22 C25 2.667(10) no .
C23 C26 2.788(7) no .
Cl1 F15 3.139(6) no 1_556
Cl1 F23 3.126(6) no 1_456
Cl1 C37 3.577(6) no 2_576
Cl2 F13 3.423(7) no 2_675
Cl2 F23 3.536(9) no 2_675
Cl2 C12 3.432(7) no 2_675
Cl2 C13 3.364(7) no 2_675
F13 Cl2 3.423(7) no 2_675
F13 C26 3.497(9) no 2_675
F13 C34 3.576(7) no 1_564
F13 C36 3.371(9) no 1_564
F13 C37 3.260(9) no 2_675
F15 Cl1 3.139(6) no 1_554
F15 C1 3.583(7) no 1_554
F15 C24 3.199(8) no 1_455
F23 Cl1 3.126(6) no 1_654
F23 Cl2 3.536(9) no 2_675
F23 C37 3.155(8) no 2_675
F25 C13 3.555(9) no 2_675
F25 C14 3.370(12) no 2_675
F25 C15 3.448(13) no 2_675
F25 C16 3.359(8) no 1_655
F25 C44 3.541(9) no 1_655
F25 C45 3.167(8) no 1_655
F25 C47 2.929(10) no 1_655
N21 C23 3.558(8) no 2_675
N11 C24 3.477(10) no 2_675
N42 C1 3.512(7) no 1_545
C1 F15 3.583(7) no 1_556
C1 N42 3.512(7) no 1_565
C1 C43 3.462(8) no 1_565
C11 C24 3.477(10) no 2_675
C12 Cl2 3.432(7) no 2_675
C12 C24 3.494(10) no 2_675
C12 C25 3.497(10) no 2_675
C13 Cl2 3.364(7) no 2_675
C13 F25 3.555(9) no 2_675
C13 C25 3.463(10) no 2_675
C13 C26 3.593(11) no 2_675
C14 F25 3.370(12) no 2_675
C15 F25 3.448(13) no 2_675
C16 F25 3.359(8) no 1_455
C21 C23 3.558(8) no 2_675
C22 C22 3.548(10) no 2_675
C22 C23 3.584(9) no 2_675
C23 N21 3.558(8) no 2_675
C23 C21 3.558(8) no 2_675
C23 C22 3.584(9) no 2_675
C24 F15 3.199(8) no 1_655
C24 N11 3.477(10) no 2_675
C24 C11 3.477(10) no 2_675
C24 C12 3.494(10) no 2_675
C25 C12 3.497(10) no 2_675
C25 C13 3.463(10) no 2_675
C26 F13 3.497(9) no 2_675
C26 C13 3.593(11) no 2_675
C34 F13 3.576(7) no 1_546
C36 F13 3.371(9) no 1_546
C37 Cl1 3.577(6) no 2_576
C37 F13 3.260(9) no 2_675
C37 F23 3.155(8) no 2_675
C43 C1 3.462(8) no 1_545
C44 F25 3.541(9) no 1_455
C45 F25 3.167(8) no 1_455
C47 F25 2.929(10) no 1_455
Pt1 H16 3.1469 no .
Pt1 H26 3.1351 no .
Pt1 H37B 2.9720 no .
Pt1 H47A 3.1161 no .
Ag1 H16 3.5590 no 2_665
Ag1 H26 3.5144 no .
Ag1 H36B 2.9556 no .
Ag1 H46B 2.9404 no 2_665
F13 H14 2.7191 no .
F15 H14 2.3448 no .
F15 H16 2.5937 no .
F15 H36B 3.1172 no 2_665
F23 H24 2.8174 no .
F25 H24 2.2764 no .
F25 H26 2.6094 no .
F25 H46B 3.2839 no 2_665
N21 H46B 3.4652 no 2_665
N11 H36B 3.5891 no 2_665
N11 H47A 3.4883 no .
N31 H26 2.5864 no .
N31 H34 3.1361 no .
N31 H37A 3.0335 no .
N31 H37B 2.5385 no .
N31 H37C 3.1535 no .
N32 H26 2.9127 no .
N32 H34 3.1462 no .
N32 H36A 3.1705 no .
N32 H36B 2.5460 no .
N32 H36C 3.0203 no .
N41 H16 2.6090 no .
N41 H44 3.1380 no .
N41 H47A 2.6056 no .
N41 H47B 2.9034 no .
N41 H47C 3.2317 no .
N42 H16 3.0485 no .
N42 H44 3.1456 no .
N42 H46A 2.9736 no .
N42 H46B 2.5413 no .
N42 H46C 3.1797 no .
C11 H36B 3.5891 no 2_665
C11 H47A 3.4883 no .
C12 H14 3.2689 no .
C12 H16 3.2602 no .
C14 H16 3.2674 no .
C14 H36B 3.5653 no 2_665
C14 H36C 3.4328 no 2_665
C15 H36B 2.9451 no 2_665
C15 H36C 3.4184 no 2_665
C16 H14 3.2690 no .
C16 H36B 2.9741 no 2_665
C16 H47A 3.5223 no .
C21 H46B 3.4652 no 2_665
C22 H24 3.2653 no .
C22 H26 3.2377 no .
C24 H26 3.2413 no .
C24 H46A 3.4863 no 2_665
C24 H46B 3.4031 no 2_665
C25 H46A 3.5937 no 2_665
C25 H46B 2.9058 no 2_665
C26 H24 3.2427 no .
C26 H46B 2.9537 no 2_665
C33 H26 3.4306 no .
C34 H26 3.4922 no .
C34 H36A 2.8370 no .
C34 H36B 3.3659 no .
C34 H36C 2.9847 no .
C34 H37A 2.9619 no .
C34 H37B 3.3493 no .
C34 H37C 2.8230 no .
C35 H26 2.9851 no .
C36 H34 2.9575 no .
C37 H34 2.9438 no .
C37 H47A 3.5627 no .
C37 H47B 2.9426 no .
C43 H16 3.5742 no .
C44 H16 3.5476 no .
C44 H46A 2.9981 no .
C44 H46B 3.3517 no .
C44 H46C 2.8127 no .
C44 H47A 3.3131 no .
C44 H47B 3.0665 no .
C44 H47C 2.7494 no .
C45 H16 2.9441 no .
C46 H44 2.9570 no .
C47 H16 3.5149 no .
C47 H37A 3.3056 no .
C47 H37B 3.1199 no .
C47 H44 2.9410 no .
H14 H36C 3.5945 no 2_665
H16 H36B 3.1032 no 2_665
H16 H47A 3.1562 no .
H26 H37B 3.4958 no .
H26 H46B 3.1753 no 2_665
H34 H36A 2.9250 no .
H34 H36C 3.1880 no .
H34 H37A 3.1582 no .
H34 H37C 2.9237 no .
H37A H47A 3.4774 no .
H37A H47B 2.4496 no .
H37B H47A 2.8315 no .
H37B H47B 2.6242 no .
H44 H46A 3.2292 no .
H44 H46C 2.8927 no .
H44 H47B 3.3444 no .
H44 H47C 2.7843 no .
Ag1 H46C 3.3524 no 1_655
Cl1 H36A 3.5462 no 1_465
Cl1 H37A 3.3833 no 2_576
Cl1 H37B 3.2128 no 2_576
Cl1 H37C 3.5525 no 2_576
Cl1 H46A 3.4965 no 1_565
Cl1 H47B 3.4075 no 2_576
Cl2 H14 3.3848 no 1_556
Cl2 H36C 3.0798 no 1_565
F13 H26 3.4099 no 2_675
F13 H34 2.8780 no 1_564
F13 H36A 2.8098 no 1_564
F13 H36C 3.2028 no 1_564
F13 H37B 2.8726 no 2_675
F13 H37C 2.7892 no 2_675
F15 H1B 3.3450 no 1_554
F15 H24 2.5971 no 1_455
F15 H46A 2.9572 no 2_565
F15 H46C 3.4618 no 2_565
F15 H47A 3.3914 no 2_575
F23 H37B 2.3789 no 2_675
F23 H37C 3.0986 no 2_675
F25 H16 2.7107 no 1_655
F25 H47A 2.8392 no 1_655
F25 H47C 2.4684 no 1_655
N11 H24 3.3623 no 2_675
N31 H1A 3.3388 no 1_545
N31 H1B 3.3212 no 1_545
N32 H1A 3.4367 no 1_545
N32 H1B 3.3168 no 1_545
N41 H1A 2.8030 no 1_545
N42 H1A 2.5491 no 1_545
N42 H46C 3.1556 no 2_565
C1 H14 3.2077 no 1_556
C1 H46A 3.4272 no 1_565
C1 H47B 3.4983 no 2_576
C11 H24 3.3623 no 2_675
C13 H34 3.4283 no 1_564
C13 H36C 3.4908 no 1_564
C14 H1B 3.3888 no 1_554
C14 H34 3.3062 no 1_564
C14 H36C 3.2754 no 1_564
C14 H47C 3.3070 no 2_575
C15 H24 3.2567 no 1_455
C16 H24 3.5550 no 2_675
C16 H46C 3.2367 no 2_565
C23 H37B 3.4420 no 2_675
C24 H47A 3.3256 no 2_675
C25 H16 3.4996 no 1_655
C25 H47C 3.4882 no 1_655
C33 H1B 3.0639 no 1_545
C33 H14 3.3200 no 1_546
C33 H37C 3.3040 no 2_666
C33 H44 3.3332 no 1_655
C34 H1B 2.9147 no 1_545
C34 H14 3.0525 no 1_546
C34 H34 3.4408 no 2_666
C34 H37C 2.9401 no 2_666
C34 H47C 3.4138 no 2_566
C35 H1B 3.0872 no 1_545
C35 H34 3.4076 no 2_666
C36 H14 3.3541 no 1_546
C36 H37C 3.3991 no 2_666
C36 H44 3.2983 no 1_655
C36 H46C 3.4130 no 1_655
C37 H34 3.3102 no 2_666
C37 H36A 3.5613 no 2_666
C37 H44 3.1896 no 2_566
C37 H47B 3.3361 no 2_566
C37 H47C 3.4892 no 2_566
C43 H1A 2.5643 no 1_545
C43 H46B 3.4108 no 2_565
C43 H46C 3.0247 no 2_565
C44 H1A 2.8494 no 1_545
C44 H36A 3.5557 no 1_455
C44 H37A 3.1027 no 2_566
C44 H37C 3.3933 no 2_566
C44 H46B 3.4520 no 2_565
C44 H46C 3.5714 no 2_565
C45 H1A 2.9843 no 1_545
C45 H37A 3.1333 no 2_566
C46 H1A 3.2786 no 1_545
C46 H16 3.2035 no 2_565
C46 H36B 3.2870 no 1_455
C46 H46C 3.2856 no 2_565
C47 H1B 3.3654 no 2_576
C47 H24 3.4726 no 2_675
C47 H37A 2.8885 no 2_566
H1A N31 3.3388 no 1_565
H1A N32 3.4367 no 1_565
H1A N41 2.8030 no 1_565
H1A N42 2.5491 no 1_565
H1A C43 2.5643 no 1_565
H1A C44 2.8494 no 1_565
H1A C45 2.9843 no 1_565
H1A C46 3.2786 no 1_565
H1A H44 3.4104 no 1_565
H1A H46A 2.9669 no 1_565
H1B F15 3.3450 no 1_556
H1B N31 3.3212 no 1_565
H1B N32 3.3168 no 1_565
H1B C14 3.3888 no 1_556
H1B C33 3.0639 no 1_565
H1B C34 2.9147 no 1_565
H1B C35 3.0872 no 1_565
H1B C47 3.3654 no 2_576
H1B H14 2.4999 no 1_556
H1B H34 3.2384 no 1_565
H1B H36C 3.4511 no 1_565
H1B H37A 3.5386 no 1_565
H1B H47B 2.9057 no 2_576
H1B H47C 3.0788 no 2_576
H14 Cl2 3.3848 no 1_554
H14 C1 3.2077 no 1_554
H14 C33 3.3200 no 1_564
H14 C34 3.0525 no 1_564
H14 C36 3.3541 no 1_564
H14 H1B 2.4999 no 1_554
H14 H34 2.7017 no 1_564
H14 H36A 3.5836 no 1_564
H14 H36C 2.7400 no 1_564
H14 H47C 2.9345 no 2_575
H16 F25 2.7107 no 1_455
H16 C25 3.4996 no 1_455
H16 C46 3.2035 no 2_565
H16 H24 3.3809 no 1_455
H16 H46A 3.2936 no 2_565
H16 H46B 3.2535 no 2_565
H16 H46C 2.5796 no 2_565
H24 F15 2.5971 no 1_655
H24 N11 3.3623 no 2_675
H24 C11 3.3623 no 2_675
H24 C15 3.2567 no 1_655
H24 C16 3.5550 no 2_675
H24 C47 3.4726 no 2_675
H24 H16 3.3809 no 1_655
H24 H47A 2.5161 no 2_675
H26 F13 3.4099 no 2_675
H26 H34 3.3025 no 2_666
H26 H44 3.0867 no 1_655
H26 H47C 3.4331 no 1_655
H34 F13 2.8780 no 1_546
H34 C13 3.4283 no 1_546
H34 C14 3.3062 no 1_546
H34 C34 3.4408 no 2_666
H34 C35 3.4076 no 2_666
H34 C37 3.3102 no 2_666
H34 H1B 3.2384 no 1_545
H34 H14 2.7017 no 1_546
H34 H26 3.3025 no 2_666
H34 H34 3.3289 no 2_666
H34 H37C 2.5309 no 2_666
H34 H47C 2.9783 no 2_566
H36A Cl1 3.5462 no 1_645
H36A F13 2.8098 no 1_546
H36A C37 3.5613 no 2_666
H36A C44 3.5557 no 1_655
H36A H14 3.5836 no 1_546
H36A H37C 2.6712 no 2_666
H36A H44 2.8417 no 1_655
H36A H46A 3.3970 no 1_655
H36A H46C 3.4177 no 1_655
H36B C46 3.2870 no 1_655
H36B H44 3.2748 no 1_655
H36B H46A 3.1546 no 1_655
H36B H46C 2.6205 no 1_655
H36C Cl2 3.0798 no 1_545
H36C F13 3.2028 no 1_546
H36C C13 3.4908 no 1_546
H36C C14 3.2754 no 1_546
H36C H1B 3.4511 no 1_545
H36C H14 2.7400 no 1_546
H36C H36C 3.5386 no 2_656
H37A Cl1 3.3833 no 2_576
H37A C44 3.1027 no 2_566
H37A C45 3.1333 no 2_566
H37A C47 2.8885 no 2_566
H37A H1B 3.5386 no 1_545
H37A H44 2.8003 no 2_566
H37A H47B 2.4193 no 2_566
H37A H47C 2.8110 no 2_566
H37B Cl1 3.2128 no 2_576
H37B F13 2.8726 no 2_675
H37B F23 2.3789 no 2_675
H37B C23 3.4420 no 2_675
H37C Cl1 3.5525 no 2_576
H37C F13 2.7892 no 2_675
H37C F23 3.0986 no 2_675
H37C C33 3.3040 no 2_666
H37C C34 2.9401 no 2_666
H37C C36 3.3991 no 2_666
H37C C44 3.3933 no 2_566
H37C H34 2.5309 no 2_666
H37C H36A 2.6712 no 2_666
H37C H44 2.6914 no 2_566
H44 C33 3.3332 no 1_455
H44 C36 3.2983 no 1_455
H44 C37 3.1896 no 2_566
H44 H1A 3.4104 no 1_545
H44 H26 3.0867 no 1_455
H44 H36A 2.8417 no 1_455
H44 H36B 3.2748 no 1_455
H44 H37A 2.8003 no 2_566
H44 H37C 2.6914 no 2_566
H44 H46B 3.5358 no 2_565
H46A Cl1 3.4965 no 1_545
H46A F15 2.9572 no 2_565
H46A C1 3.4272 no 1_545
H46A H1A 2.9669 no 1_545
H46A H16 3.2936 no 2_565
H46A H36A 3.3970 no 1_455
H46A H36B 3.1546 no 1_455
H46B C43 3.4108 no 2_565
H46B C44 3.4520 no 2_565
H46B H16 3.2535 no 2_565
H46B H44 3.5358 no 2_565
H46B H46C 3.1266 no 2_565
H46C Ag1 3.3524 no 1_455
H46C F15 3.4618 no 2_565
H46C N42 3.1556 no 2_565
H46C C16 3.2367 no 2_565
H46C C36 3.4130 no 1_455
H46C C43 3.0247 no 2_565
H46C C44 3.5714 no 2_565
H46C C46 3.2856 no 2_565
H46C H16 2.5796 no 2_565
H46C H36A 3.4177 no 1_455
H46C H36B 2.6205 no 1_455
H46C H46B 3.1266 no 2_565
H46C H46C 3.1389 no 2_565
H47A F15 3.3914 no 2_575
H47A F25 2.8392 no 1_455
H47A C24 3.3256 no 2_675
H47A H24 2.5161 no 2_675
H47B Cl1 3.4075 no 2_576
H47B C1 3.4983 no 2_576
H47B C37 3.3361 no 2_566
H47B H1B 2.9057 no 2_576
H47B H37A 2.4193 no 2_566
H47B H47B 3.1818 no 2_566
H47C F25 2.4684 no 1_455
H47C C14 3.3070 no 2_575
H47C C25 3.4882 no 1_455
H47C C34 3.4138 no 2_566
H47C C37 3.4892 no 2_566
H47C H1B 3.0788 no 2_576
H47C H14 2.9345 no 2_575
H47C H26 3.4331 no 1_455
H47C H34 2.9783 no 2_566
H47C H37A 2.8110 no 2_566

loop_
_geom_torsion_atom_site_label_1
_geom_torsion_atom_site_label_2
_geom_torsion_atom_site_label_3
_geom_torsion_atom_site_label_4
_geom_torsion
_geom_torsion_publ_flag
_geom_torsion_site_symmetry_1
_geom_torsion_site_symmetry_4
N21 Pt1 N11 C12 3.1(4) no . .
N21 Pt1 N11 C16 -177.7(5) no . .
N11 Pt1 N21 C22 -2.6(4) no . .
N11 Pt1 N21 C26 177.4(5) no . .
N21 Pt1 N31 N32 -82.5(4) no . .
N21 Pt1 N31 C35 92.7(4) no . .
N31 Pt1 N21 C22 175.4(4) no . .
N31 Pt1 N21 C26 -4.6(4) no . .
N21 Pt1 C11 C12 3.1(4) no . .
N21 Pt1 C11 C16 -177.7(5) no . .
C11 Pt1 N21 C22 -2.6(4) no . .
C11 Pt1 N21 C26 177.4(5) no . .
N11 Pt1 N41 N42 89.2(3) no . .
N11 Pt1 N41 C45 -88.6(4) no . .
N41 Pt1 N11 C12 -175.5(4) no . .
N41 Pt1 N11 C16 3.7(5) no . .
N11 Pt1 C21 C22 -2.6(4) no . .
N11 Pt1 C21 C26 177.4(5) no . .
C21 Pt1 N11 C12 3.1(4) no . .
C21 Pt1 N11 C16 -177.7(5) no . .
N31 Pt1 N41 N42 -88.7(3) no . .
N31 Pt1 N41 C45 93.5(4) no . .
N41 Pt1 N31 N32 96.0(4) no . .
N41 Pt1 N31 C35 -88.8(4) no . .
N31 Pt1 C21 C22 175.4(4) no . .
N31 Pt1 C21 C26 -4.6(4) no . .
C21 Pt1 N31 N32 -82.5(4) no . .
C21 Pt1 N31 C35 92.7(4) no . .
N41 Pt1 C11 C12 -175.5(4) no . .
N41 Pt1 C11 C16 3.7(5) no . .
C11 Pt1 N41 N42 89.2(3) no . .
C11 Pt1 N41 C45 -88.6(4) no . .
C11 Pt1 C21 C22 -2.6(4) no . .
C11 Pt1 C21 C26 177.4(5) no . .
C21 Pt1 C11 C12 3.1(4) no . .
C21 Pt1 C11 C16 -177.7(5) no . .
Pt1 N21 C22 C12 1.6(6) no . .
Pt1 N21 C22 C23 -179.0(4) no . .
Pt1 N21 C26 C25 179.8(4) no . .
C22 N21 C26 C25 -0.2(9) no . .
C26 N21 C22 C12 -178.4(5) no . .
C26 N21 C22 C23 1.1(9) no . .
Pt1 N11 C12 C13 179.1(4) no . .
Pt1 N11 C12 C22 -3.2(6) no . .
Pt1 N11 C16 C15 -178.0(4) no . .
C12 N11 C16 C15 1.2(9) no . .
C16 N11 C12 C13 -0.2(9) no . .
C16 N11 C12 C22 177.6(5) no . .
Pt1 N31 N32 Ag1 12.7(6) no . .
Pt1 N31 N32 C33 176.5(3) no . .
Pt1 N31 C35 C34 -175.7(3) no . .
Pt1 N31 C35 C37 2.6(8) no . .
N32 N31 C35 C34 -0.1(6) no . .
N32 N31 C35 C37 178.1(4) no . .
C35 N31 N32 Ag1 -163.6(4) no . .
C35 N31 N32 C33 0.2(6) no . .
Ag1 N32 C33 C34 160.8(4) no . .
Ag1 N32 C33 C36 -19.1(8) no . .
N31 N32 C33 C34 -0.2(6) no . .
N31 N32 C33 C36 179.9(4) no . .
Pt1 N41 N42 Ag1 -21.5(5) no . 2_665
Pt1 N41 N42 C43 -179.1(2) no . .
Pt1 N41 C45 C44 179.0(3) no . .
Pt1 N41 C45 C47 -1.6(7) no . .
N42 N41 C45 C44 1.1(5) no . .
N42 N41 C45 C47 -179.5(4) no . .
C45 N41 N42 Ag1 156.8(3) no . 2_665
C45 N41 N42 C43 -0.8(5) no . .
Ag1 N42 C43 C44 -153.9(3) no 2_665 .
Ag1 N42 C43 C46 27.3(6) no 2_665 .
N41 N42 C43 C44 0.3(5) no . .
N41 N42 C43 C46 -178.6(4) no . .
Pt1 C11 C12 C13 179.1(4) no . .
Pt1 C11 C12 C22 -3.2(6) no . .
Pt1 C11 C16 C15 -178.0(4) no . .
C12 C11 C16 C15 1.2(9) no . .
C16 C11 C12 C13 -0.2(9) no . .
C16 C11 C12 C22 177.6(5) no . .
N11 C12 C13 F13 178.3(5) no . .
N11 C12 C13 C14 -1.3(9) no . .
N11 C12 C22 N21 1.0(8) no . .
N11 C12 C22 C21 1.0(8) no . .
N11 C12 C22 C23 -178.4(5) no . .
C11 C12 C13 F13 178.3(5) no . .
C11 C12 C13 C14 -1.3(9) no . .
C11 C12 C22 N21 1.0(8) no . .
C11 C12 C22 C21 1.0(8) no . .
C11 C12 C22 C23 -178.4(5) no . .
C13 C12 C22 N21 178.8(6) no . .
C13 C12 C22 C21 178.8(6) no . .
C13 C12 C22 C23 -0.7(10) no . .
C22 C12 C13 F13 0.7(9) no . .
C22 C12 C13 C14 -178.9(5) no . .
F13 C13 C14 C15 -177.8(6) no . .
C12 C13 C14 C15 1.8(10) no . .
C13 C14 C15 F15 -178.0(6) no . .
C13 C14 C15 C16 -0.9(11) no . .
F15 C15 C16 N11 176.1(6) no . .
F15 C15 C16 C11 176.1(6) no . .
C14 C15 C16 N11 -0.6(11) no . .
C14 C15 C16 C11 -0.6(11) no . .
Pt1 C21 C22 C12 1.6(6) no . .
Pt1 C21 C22 C23 -179.0(4) no . .
Pt1 C21 C26 C25 179.8(4) no . .
C22 C21 C26 C25 -0.2(9) no . .
C26 C21 C22 C12 -178.4(5) no . .
C26 C21 C22 C23 1.1(9) no . .
N21 C22 C23 F23 176.9(5) no . .
N21 C22 C23 C24 -1.9(9) no . .
C12 C22 C23 F23 -3.8(9) no . .
C12 C22 C23 C24 177.5(5) no . .
C21 C22 C23 F23 176.9(5) no . .
C21 C22 C23 C24 -1.9(9) no . .
F23 C23 C24 C25 -176.6(7) no . .
C22 C23 C24 C25 1.8(10) no . .
C23 C24 C25 F25 -179.3(6) no . .
C23 C24 C25 C26 -1.1(12) no . .
F25 C25 C26 N21 178.1(7) no . .
F25 C25 C26 C21 178.1(7) no . .
C24 C25 C26 N21 0.3(11) no . .
C24 C25 C26 C21 0.3(11) no . .
N32 C33 C34 C35 0.1(6) no . .
C36 C33 C34 C35 180.0(6) no . .
C33 C34 C35 N31 0.1(6) no . .
C33 C34 C35 C37 -178.0(5) no . .
N42 C43 C44 C45 0.4(5) no . .
C46 C43 C44 C45 179.1(5) no . .
C43 C44 C45 N41 -0.9(5) no . .
C43 C44 C45 C47 179.8(4) no . .
